data_4312186
loop_
_publ_author_name
'Jitsukawa, Koichiro'
'Oka, Yoshiyuki'
'Yamaguchi, Syuhei'
'Masuda, Hideki'

_publ_section_title
;
 Preparation, Structure Characterization, and Oxidation Activity of
 Ruthenium Complexes with Tripodal Ligands Bearing Noncovalent Interaction
 Sites
;
_journal_coden_ASTM INOCAJ
_journal_issue 25
_journal_name_full 'Inorganic Chemistry'
_journal_page_first 8119
_journal_page_last 8129
_journal_paper_doi 10.1021/ic0494399
_journal_volume 43
_journal_year 2004
_chemical_formula_moiety 'C68 H104 Cl2 F6 N14 O8 S2 Ru2 '
_chemical_formula_sum 'C34 H52 Cl F3 N7 O4 Ru S'
_chemical_formula_weight 848.41
_space_group_IT_number 9
_symmetry_cell_setting monoclinic
_symmetry_Int_Tables_number 9
_symmetry_space_group_name_Hall 'C -2yc'
_symmetry_space_group_name_H-M 'C 1 c 1'
_cell_angle_alpha 90
_cell_angle_beta 95.99(1)
_cell_angle_gamma 90
_cell_formula_units_Z 8
_cell_length_a 22.457(4)
_cell_length_b 23.066(6)
_cell_length_c 16.692(2)
_cell_measurement_temperature 288.2
_cell_volume 8599(3)
_computing_cell_refinement PROCESS
_computing_data_collection PROCESS
_computing_data_reduction 'teXsan Ver. 1.11'
_computing_publication_material 'teXsan Ver. 1.11'
_computing_structure_refinement 'teXsan Ver. 1.10'
_computing_structure_solution SHELXS97
_diffrn_measured_fraction_theta_full 0.8582
_diffrn_measured_fraction_theta_max 0.8582
_diffrn_measurement_device_type 'Rigaku RAXIS-II Imaging Plate'
_diffrn_measurement_method \w
_diffrn_radiation_type 'Mo K\a'
_diffrn_radiation_wavelength 0.7107
_diffrn_reflns_limit_h_max 27
_diffrn_reflns_limit_h_min 0
_diffrn_reflns_limit_k_max 28
_diffrn_reflns_limit_k_min 0
_diffrn_reflns_limit_l_max 18
_diffrn_reflns_limit_l_min -19
_diffrn_reflns_number 7115
_diffrn_reflns_theta_full 25.72
_diffrn_reflns_theta_max 25.72
_exptl_absorpt_coefficient_mu 0.530
_exptl_absorpt_correction_type none
_exptl_crystal_colour unknown
_exptl_crystal_density_diffrn 1.311
_exptl_crystal_density_method 'not measured'
_exptl_crystal_description unknown
_exptl_crystal_size_max 0.000
_exptl_crystal_size_mid 0.000
_exptl_crystal_size_min 0.000
_refine_diff_density_max 0.71
_refine_diff_density_min -0.76
_refine_ls_abs_structure_Flack 0.6(1)
_refine_ls_extinction_method none
_refine_ls_goodness_of_fit_ref 1.064
_refine_ls_hydrogen_treatment noref
_refine_ls_number_parameters 921
_refine_ls_number_reflns 6214
_refine_ls_R_factor_gt 0.0634
_refine_ls_shift/su_max 4.0454
_refine_ls_structure_factor_coef Fsqd
_refine_ls_weighting_details 'w = 1/[\s^2^(Fo^2^) + (0.13000(Max(Fo^2^,0) + 2Fc^2^)/3)^2^]'
_refine_ls_weighting_scheme calc
_refine_ls_wR_factor_ref 0.1748
_reflns_number_gt 6214
_reflns_number_total 7051
_reflns_threshold_expression F^2^>2.0\s(F^2^)
_cod_data_source_file ic0494399si20040430_064018.cif
_cod_data_source_block ru3tnpa
_cod_depositor_comments
;
The following automatic conversions were performed:
data name '_geom_hbond_site_distance_dh' replaced with
'_geom_hbond_distance_DH' as specified in the replacement file
'/home/antanas/src/cod-tools/trunk/data/replacement-values/replacement_tags.lst'.

data
name '_geom_hbond_site_distance_ha' replaced with
'_geom_hbond_distance_HA' as specified in the replacement file
'/home/antanas/src/cod-tools/trunk/data/replacement-values/replacement_tags.lst'.

data
name '_geom_hbond_site_distance_da' replaced with
'_geom_hbond_distance_DA' as specified in the replacement file
'/home/antanas/src/cod-tools/trunk/data/replacement-values/replacement_tags.lst'.

Automatic conversion script
Id: cif_correct_tags 5005 2017-03-03 11:38:54Z antanas 
;
_cod_original_cell_volume 8599(2)
_cod_original_formula_sum 'C68 H104 Cl2 F6 N14 O8 S2 Ru2 '
_cod_database_code 4312186

loop_
_symmetry_equiv_pos_as_xyz
x,y,z
x,-y,1/2+z
1/2+x,1/2+y,z
1/2+x,1/2-y,1/2+z

loop_
_atom_site_label
_atom_site_type_symbol
_atom_site_fract_x
_atom_site_fract_y
_atom_site_fract_z
_atom_site_U_iso_or_equiv
_atom_site_adp_type
_atom_site_occupancy
_atom_site_calc_flag
_atom_site_refinement_flags
_atom_site_disorder_assembly
_atom_site_disorder_group
Ru(1) Ru 0.43972(3) 0.42847(5) 0.88995(3) 0.0564(3) Uani 1.00 d . . .
Ru(2) Ru 0.49694(3) 1.07195(5) 0.82625(3) 0.0587(3) Uani 1.00 d . . .
Cl(1) Cl 0.4634(2) 0.3876(2) 0.7688(2) 0.080(1) Uani 1.00 d . . .
Cl(2) Cl 0.4716(2) 1.1109(2) 0.9502(2) 0.080(1) Uani 1.00 d . . .
S(11) S 0.2148(7) 0.3127(2) 0.1023(7) 0.175(3) Uani 1.00 d . . .
S(21) S 0.2138(9) 0.3049(4) -0.380(1) 0.303(8) Uani 1.00 d . . .
F(11) F 0.211(1) 0.295(1) 0.258(4) 0.50(4) Uani 1.00 d . . .
F(12) F 0.303(1) 0.275(2) 0.158(5) 0.68(6) Uani 1.00 d . . .
F(13) F 0.2321(8) 0.2170(5) 0.180(1) 0.232(8) Uani 1.00 d . . .
F(21) F 0.155(1) 0.368(1) -0.258(1) 0.260(9) Uani 1.00 d . . .
F(22) F 0.173(2) 0.293(1) -0.210(2) 0.37(2) Uani 1.00 d . . .
F(23) F 0.109(1) 0.298(2) -0.301(2) 0.43(3) Uani 1.00 d . . .
O(1) O 0.5124(4) 0.4788(5) 0.8834(5) 0.061(3) Uani 1.00 d . . .
O(2) O 0.4250(5) 1.0219(4) 0.8384(7) 0.075(3) Uani 1.00 d . . .
O(11) O 0.149(1) 0.296(2) 0.094(4) 0.40(3) Uani 1.00 d . . .
O(12) O 0.218(1) 0.3676(6) 0.110(2) 0.237(9) Uani 1.00 d . . .
O(13) O 0.204(3) 0.276(2) 0.003(4) 0.45(3) Uani 1.00 d . . .
O(21) O 0.254(1) 0.344(2) -0.357(2) 0.35(2) Uani 1.00 d . . .
O(22) O 0.166(1) 0.324(2) -0.438(1) 0.34(2) Uani 1.00 d . . .
O(23) O 0.211(2) 0.2430(10) -0.393(2) 0.29(1) Uani 1.00 d . . .
N(1) N 0.3662(4) 0.3768(4) 0.8992(6) 0.051(2) Uani 1.00 d . . .
N(2) N 0.5720(7) 1.1252(8) 0.8203(8) 0.095(5) Uani 1.00 d . . .
N(2A) N 0.3716(5) 0.4845(6) 0.8306(6) 0.058(3) Uani 1.00 d . . .
N(2B) N 0.4800(6) 0.3556(6) 0.9464(8) 0.069(3) Uani 1.00 d . . .
N(2C) N 0.4142(5) 0.4626(5) 0.9934(6) 0.056(3) Uani 1.00 d . . .
N(2D) N 0.4550(6) 1.1442(6) 0.7635(7) 0.064(3) Uani 1.00 d . . .
N(2E) N 0.5601(6) 1.0204(7) 0.8848(6) 0.071(4) Uani 1.00 d . . .
N(2F) N 0.5273(6) 1.0296(6) 0.7210(6) 0.063(3) Uani 1.00 d . . .
N(3A) N 0.4304(6) 0.5644(6) 0.8332(7) 0.062(3) Uani 1.00 d . . .
N(3B) N 0.5772(5) 0.3949(6) 0.9861(7) 0.070(4) Uani 1.00 d . . .
N(3C) N 0.4898(6) 0.5311(6) 1.0223(7) 0.071(3) Uani 1.00 d . . .
N(3D) N 0.3640(7) 1.1031(7) 0.7381(9) 0.089(5) Uani 1.00 d . . .
N(3E) N 0.5066(7) 0.9326(6) 0.886(1) 0.094(5) Uani 1.00 d . . .
N(3F) N 0.4499(7) 0.9633(8) 0.6929(9) 0.094(5) Uani 1.00 d . . .
C(1A) C 0.3175(7) 0.3946(9) 0.8321(8) 0.073(4) Uani 1.00 d . . .
C(1B) C 0.3852(6) 0.3166(7) 0.8938(9) 0.076(4) Uani 1.00 d . . .
C(1C) C 0.3415(7) 0.3881(8) 0.9780(8) 0.068(4) Uani 1.00 d . . .
C(1D) C 0.549(1) 1.1863(8) 0.817(1) 0.097(6) Uani 1.00 d . . .
C(1E) C 0.6115(8) 1.1122(9) 0.8970(10) 0.079(5) Uani 1.00 d . . .
C(1F) C 0.5979(8) 1.1129(8) 0.740(1) 0.083(5) Uani 1.00 d . . .
C(2A) C 0.3196(5) 0.4547(7) 0.8146(8) 0.062(4) Uani 1.00 d . . .
C(2B) C 0.4400(9) 0.3093(9) 0.9430(10) 0.087(5) Uani 1.00 d . . .
C(2C) C 0.3599(5) 0.4425(7) 1.0072(6) 0.051(3) Uani 1.00 d . . .
C(2D) C 0.4911(8) 1.1913(7) 0.7636(8) 0.065(4) Uani 1.00 d . . .
C(2E) C 0.6159(9) 1.045(1) 0.9016(7) 0.097(7) Uani 1.00 d . . .
C(2F) C 0.5842(7) 1.0511(8) 0.6999(9) 0.072(4) Uani 1.00 d . . .
C(3A) C 0.2706(8) 0.484(1) 0.7811(10) 0.093(6) Uani 1.00 d . . .
C(3B) C 0.463(1) 0.2591(7) 0.993(1) 0.113(8) Uani 1.00 d . . .
C(3C) C 0.3267(8) 0.4667(9) 1.0605(10) 0.085(5) Uani 1.00 d . . .
C(3D) C 0.4802(7) 1.2409(8) 0.7343(9) 0.082(5) Uani 1.00 d . . .
C(3E) C 0.6695(7) 1.016(1) 0.929(1) 0.089(6) Uani 1.00 d . . .
C(3F) C 0.6176(6) 1.0241(8) 0.6541(8) 0.068(4) Uani 1.00 d . . .
C(4A) C 0.276(1) 0.5415(10) 0.770(1) 0.111(8) Uani 1.00 d . . .
C(4B) C 0.521(1) 0.2596(9) 1.036(1) 0.100(6) Uani 1.00 d . . .
C(4C) C 0.343(1) 0.517(1) 1.096(1) 0.112(7) Uani 1.00 d . . .
C(4D) C 0.425(1) 1.2508(7) 0.6940(10) 0.087(5) Uani 1.00 d . . .
C(4E) C 0.6668(6) 0.956(1) 0.947(1) 0.108(7) Uani 1.00 d . . .
C(4F) C 0.5948(9) 0.9734(8) 0.6159(10) 0.081(5) Uani 1.00 d . . .
C(5A) C 0.3267(7) 0.5698(7) 0.7814(9) 0.064(4) Uani 1.00 d . . .
C(5B) C 0.5593(10) 0.3023(9) 1.034(1) 0.091(5) Uani 1.00 d . . .
C(5C) C 0.3961(9) 0.543(1) 1.086(1) 0.118(8) Uani 1.00 d . . .
C(5D) C 0.3850(7) 1.2066(7) 0.6956(9) 0.072(4) Uani 1.00 d . . .
C(5E) C 0.615(1) 0.929(1) 0.926(2) 0.118(9) Uani 1.00 d . . .
C(5F) C 0.5375(9) 0.9559(8) 0.6286(10) 0.090(6) Uani 1.00 d . . .
C(6A) C 0.3755(5) 0.5380(7) 0.8148(7) 0.059(4) Uani 1.00 d . . .
C(6B) C 0.5408(7) 0.3529(8) 0.9867(7) 0.072(5) Uani 1.00 d . . .
C(6C) C 0.4318(7) 0.5118(9) 1.0376(8) 0.078(5) Uani 1.00 d . . .
C(6D) C 0.4018(9) 1.1516(7) 0.7312(10) 0.077(5) Uani 1.00 d . . .
C(6E) C 0.5577(8) 0.9561(7) 0.8988(10) 0.081(5) Uani 1.00 d . . .
C(6F) C 0.5031(7) 0.9831(7) 0.6849(7) 0.064(4) Uani 1.00 d . . .
C(7A) C 0.4444(9) 0.6231(10) 0.8229(9) 0.096(6) Uani 1.00 d . . .
C(7B) C 0.6384(9) 0.3893(8) 0.9961(10) 0.085(5) Uani 1.00 d . . .
C(7C) C 0.5143(8) 0.5867(7) 1.059(1) 0.083(5) Uani 1.00 d . . .
C(7D) C 0.2955(7) 1.1025(10) 0.711(1) 0.095(6) Uani 1.00 d . . .
C(7E) C 0.4951(8) 0.8703(6) 0.891(1) 0.078(5) Uani 1.00 d . . .
C(7F) C 0.418(1) 0.918(1) 0.650(1) 0.139(10) Uani 1.00 d . . .
C(8A) C 0.4752(8) 0.6447(8) 0.7517(9) 0.073(4) Uani 1.00 d . . .
C(8B) C 0.6744(7) 0.384(1) 0.925(1) 0.093(6) Uani 1.00 d . . .
C(8C) C 0.5854(8) 0.5799(8) 1.074(1) 0.094(6) Uani 1.00 d . . .
C(8D) C 0.263(1) 1.121(1) 0.786(1) 0.118(8) Uani 1.00 d . . .
C(8E) C 0.464(1) 0.8572(10) 0.968(1) 0.094(6) Uani 1.00 d . . .
C(8F) C 0.357(1) 0.912(1) 0.638(1) 0.118(8) Uani 1.00 d . . .
C(9A) C 0.5333(8) 0.6162(10) 0.757(1) 0.111(6) Uani 1.00 d . . .
C(9B) C 0.658(1) 0.331(1) 0.890(1) 0.136(10) Uani 1.00 d . . .
C(9C) C 0.608(1) 0.581(1) 0.998(2) 0.128(8) Uani 1.00 d . . .
C(9D) C 0.269(1) 1.068(2) 0.843(2) 0.18(1) Uani 1.00 d . . .
C(9E) C 0.458(2) 0.792(1) 0.961(2) 0.16(1) Uani 1.00 d . . .
C(9F) C 0.322(1) 0.925(1) 0.715(2) 0.18(2) Uani 1.00 d . . .
C(10A) C 0.487(2) 0.712(1) 0.745(1) 0.16(1) Uani 1.00 d . . .
C(10B) C 0.741(1) 0.381(1) 0.955(2) 0.18(1) Uani 1.00 d . . .
C(10C) C 0.611(1) 0.632(1) 1.1266(10) 0.124(8) Uani 1.00 d . . .
C(10D) C 0.1954(9) 1.119(2) 0.755(2) 0.20(2) Uani 1.00 d . . .
C(10E) C 0.406(1) 0.893(2) 0.976(2) 0.21(2) Uani 1.00 d . . .
C(10F) C 0.340(1) 0.858(1) 0.592(2) 0.17(1) Uani 1.00 d . . .
C(11) C 0.250(4) 0.270(1) 0.185(3) 0.35(4) Uani 1.00 d . . .
C(11A) C 0.4388(8) 0.626(1) 0.6731(8) 0.112(8) Uani 1.00 d . . .
C(11B) C 0.6603(10) 0.4300(10) 0.862(1) 0.112(8) Uani 1.00 d . . .
C(11C) C 0.598(2) 0.529(1) 1.133(2) 0.22(2) Uani 1.00 d . . .
C(11D) C 0.282(1) 1.181(1) 0.830(2) 0.141(10) Uani 1.00 d . . .
C(11E) C 0.506(1) 0.868(1) 1.043(1) 0.130(8) Uani 1.00 d . . .
C(11F) C 0.3363(9) 0.969(1) 0.586(1) 0.15(1) Uani 1.00 d . . .
C(21) C 0.129(4) 0.324(2) -0.271(3) 0.36(5) Uani 1.00 d . . .
H(1) H 0.3284 0.3726 0.7829 0.0868 Uiso 1.00 calc . . .
H(2) H 0.2802 0.3826 0.8415 0.0868 Uiso 1.00 calc . . .
H(3) H 0.4607 0.5420 0.8565 0.0704 Uiso 1.00 calc . . .
H(4) H 0.2293 0.4670 0.7690 0.1098 Uiso 1.00 calc . . .
H(5) H 0.2445 0.5667 0.7513 0.1128 Uiso 1.00 calc . . .
H(6) H 0.3289 0.6067 0.7583 0.0708 Uiso 1.00 calc . . .
H(7) H 0.4033 0.6426 0.8191 0.0953 Uiso 1.00 calc . . .
H(8) H 0.4644 0.6354 0.8708 0.0953 Uiso 1.00 calc . . .
H(9) H 0.5330 0.5752 0.7701 0.2397 Uiso 1.00 calc . . .
H(10) H 0.5593 0.6257 0.7234 0.2397 Uiso 1.00 calc . . .
H(11) H 0.5549 0.6313 0.8152 0.2397 Uiso 1.00 calc . . .
H(12) H 0.5081 0.7267 0.7916 0.1540 Uiso 1.00 calc . . .
H(13) H 0.5117 0.7202 0.6998 0.1540 Uiso 1.00 calc . . .
H(14) H 0.4508 0.7334 0.7318 0.1540 Uiso 1.00 calc . . .
H(15) H 0.3978 0.6410 0.6675 0.1537 Uiso 1.00 calc . . .
H(16) H 0.4556 0.6343 0.6250 0.1537 Uiso 1.00 calc . . .
H(17) H 0.4312 0.5821 0.6702 0.1537 Uiso 1.00 calc . . .
H(18) H 0.3565 0.2910 0.9068 0.0982 Uiso 1.00 calc . . .
H(19) H 0.3925 0.3109 0.8373 0.0982 Uiso 1.00 calc . . .
H(20) H 0.5584 0.4304 0.9711 0.0831 Uiso 1.00 calc . . .
H(21) H 0.4338 0.2248 0.9932 0.1319 Uiso 1.00 calc . . .
H(22) H 0.5333 0.2247 1.0682 0.1142 Uiso 1.00 calc . . .
H(23) H 0.5997 0.2979 1.0625 0.1125 Uiso 1.00 calc . . .
H(24) H 0.6556 0.4226 1.0251 0.0854 Uiso 1.00 calc . . .
H(25) H 0.6506 0.3557 1.0306 0.0854 Uiso 1.00 calc . . .
H(26) H 0.6084 0.3325 0.8736 0.1352 Uiso 1.00 calc . . .
H(27) H 0.6693 0.3228 0.8395 0.1352 Uiso 1.00 calc . . .
H(28) H 0.6588 0.2980 0.9233 0.1352 Uiso 1.00 calc . . .
H(29) H 0.7564 0.3583 0.9987 0.2070 Uiso 1.00 calc . . .
H(30) H 0.7704 0.3847 0.9172 0.2070 Uiso 1.00 calc . . .
H(31) H 0.7533 0.4249 0.9857 0.2070 Uiso 1.00 calc . . .
H(32) H 0.6778 0.4652 0.8927 0.1174 Uiso 1.00 calc . . .
H(33) H 0.6831 0.4227 0.8218 0.1174 Uiso 1.00 calc . . .
H(34) H 0.6212 0.4342 0.8522 0.1174 Uiso 1.00 calc . . .
H(35) H 0.2992 0.3888 0.9651 0.0670 Uiso 1.00 calc . . .
H(36) H 0.3539 0.3579 1.0110 0.0670 Uiso 1.00 calc . . .
H(37) H 0.5159 0.5059 0.9943 0.0857 Uiso 1.00 calc . . .
H(38) H 0.2855 0.4567 1.0650 0.0954 Uiso 1.00 calc . . .
H(39) H 0.3219 0.5327 1.1434 0.1259 Uiso 1.00 calc . . .
H(40) H 0.4069 0.5777 1.1098 0.1196 Uiso 1.00 calc . . .
H(41) H 0.5041 0.6180 1.0191 0.1125 Uiso 1.00 calc . . .
H(42) H 0.4981 0.5962 1.1058 0.1125 Uiso 1.00 calc . . .
H(43) H 0.6537 0.5730 1.0094 0.1440 Uiso 1.00 calc . . .
H(44) H 0.5954 0.5461 0.9671 0.1440 Uiso 1.00 calc . . .
H(45) H 0.6035 0.6129 0.9696 0.1440 Uiso 1.00 calc . . .
H(46) H 0.6514 0.6319 1.1475 0.1631 Uiso 1.00 calc . . .
H(47) H 0.6040 0.6716 1.1007 0.1631 Uiso 1.00 calc . . .
H(48) H 0.5883 0.6382 1.1763 0.1631 Uiso 1.00 calc . . .
H(49) H 0.5815 0.5328 1.1895 0.2845 Uiso 1.00 calc . . .
H(50) H 0.5917 0.4890 1.1217 0.2845 Uiso 1.00 calc . . .
H(51) H 0.6446 0.5262 1.1606 0.2845 Uiso 1.00 calc . . .
H(52) H 0.5480 1.2053 0.8677 0.1137 Uiso 1.00 calc . . .
H(53) H 0.5812 1.2107 0.7911 0.1137 Uiso 1.00 calc . . .
H(54) H 0.3802 1.0653 0.7578 0.1015 Uiso 1.00 calc . . .
H(55) H 0.5089 1.2706 0.7369 0.1052 Uiso 1.00 calc . . .
H(56) H 0.4156 1.2850 0.6677 0.1094 Uiso 1.00 calc . . .
H(57) H 0.3449 1.2104 0.6703 0.0944 Uiso 1.00 calc . . .
H(58) H 0.2883 1.1229 0.6641 0.1310 Uiso 1.00 calc . . .
H(59) H 0.2860 1.0589 0.6921 0.1310 Uiso 1.00 calc . . .
H(60) H 0.2508 1.0717 0.9003 0.2408 Uiso 1.00 calc . . .
H(61) H 0.2578 1.0282 0.8309 0.2408 Uiso 1.00 calc . . .
H(62) H 0.3134 1.0608 0.8718 0.2408 Uiso 1.00 calc . . .
H(63) H 0.1758 1.1341 0.8045 0.1822 Uiso 1.00 calc . . .
H(64) H 0.1917 1.1535 0.7203 0.1822 Uiso 1.00 calc . . .
H(65) H 0.1820 1.0883 0.7379 0.1822 Uiso 1.00 calc . . .
H(66) H 0.3189 1.1899 0.8466 0.1975 Uiso 1.00 calc . . .
H(67) H 0.2701 1.2166 0.7848 0.1975 Uiso 1.00 calc . . .
H(68) H 0.2539 1.1969 0.8688 0.1975 Uiso 1.00 calc . . .
H(69) H 0.6514 1.1302 0.8911 0.1063 Uiso 1.00 calc . . .
H(70) H 0.5987 1.1297 0.9443 0.1063 Uiso 1.00 calc . . .
H(71) H 0.4688 0.9608 0.8742 0.1136 Uiso 1.00 calc . . .
H(72) H 0.7038 1.0388 0.9376 0.1039 Uiso 1.00 calc . . .
H(73) H 0.7051 0.9400 0.9711 0.1181 Uiso 1.00 calc . . .
H(74) H 0.6116 0.8840 0.9208 0.1232 Uiso 1.00 calc . . .
H(75) H 0.4643 0.8555 0.8448 0.0964 Uiso 1.00 calc . . .
H(76) H 0.5272 0.8473 0.8912 0.0964 Uiso 1.00 calc . . .
H(77) H 0.4383 0.7721 0.9960 0.1693 Uiso 1.00 calc . . .
H(78) H 0.4319 0.7815 0.9035 0.1693 Uiso 1.00 calc . . .
H(79) H 0.4948 0.7725 0.9498 0.1693 Uiso 1.00 calc . . .
H(80) H 0.4119 0.9250 0.9756 0.1445 Uiso 1.00 calc . . .
H(81) H 0.3793 0.8772 0.9223 0.1445 Uiso 1.00 calc . . .
H(82) H 0.3871 0.8705 1.0153 0.1445 Uiso 1.00 calc . . .
H(83) H 0.4859 0.8520 1.0867 0.1217 Uiso 1.00 calc . . .
H(84) H 0.5407 0.8462 1.0380 0.1217 Uiso 1.00 calc . . .
H(85) H 0.5111 0.9063 1.0471 0.1217 Uiso 1.00 calc . . .
H(86) H 0.5816 1.1427 0.6954 0.1181 Uiso 1.00 calc . . .
H(87) H 0.6410 1.1217 0.7423 0.1181 Uiso 1.00 calc . . .
H(88) H 0.4319 0.9779 0.7395 0.1065 Uiso 1.00 calc . . .
H(89) H 0.6549 1.0469 0.6420 0.0991 Uiso 1.00 calc . . .
H(90) H 0.6206 0.9498 0.5896 0.1027 Uiso 1.00 calc . . .
H(91) H 0.5189 0.9212 0.5987 0.1087 Uiso 1.00 calc . . .
H(92) H 0.4331 0.9183 0.5982 0.1391 Uiso 1.00 calc . . .
H(93) H 0.4329 0.8812 0.6757 0.1391 Uiso 1.00 calc . . .
H(94) H 0.3382 0.9503 0.7485 0.2578 Uiso 1.00 calc . . .
H(95) H 0.2855 0.9120 0.7116 0.2578 Uiso 1.00 calc . . .
H(96) H 0.3425 0.8833 0.7551 0.2578 Uiso 1.00 calc . . .
H(97) H 0.2965 0.8589 0.5832 0.1844 Uiso 1.00 calc . . .
H(98) H 0.3547 0.8619 0.5407 0.1844 Uiso 1.00 calc . . .
H(99) H 0.3538 0.8271 0.6201 0.1844 Uiso 1.00 calc . . .
H(100) H 0.3489 1.0052 0.6159 0.1625 Uiso 1.00 calc . . .
H(101) H 0.3542 0.9720 0.5362 0.1625 Uiso 1.00 calc . . .
H(102) H 0.2940 0.9722 0.5741 0.1625 Uiso 1.00 calc . . .

loop_
_atom_site_aniso_label
_atom_site_aniso_U_11
_atom_site_aniso_U_22
_atom_site_aniso_U_33
_atom_site_aniso_U_12
_atom_site_aniso_U_13
_atom_site_aniso_U_23
Ru(1) 0.0480(6) 0.0693(8) 0.0518(6) -0.0004(6) 0.0047(4) 0.0013(5)
Ru(2) 0.0493(6) 0.0735(8) 0.0540(6) -0.0043(6) 0.0094(5) -0.0020(5)
Cl(1) 0.095(3) 0.086(3) 0.062(2) 0.008(2) 0.025(2) -0.014(2)
Cl(2) 0.086(3) 0.098(3) 0.055(2) 0.001(2) 0.012(2) 0.003(2)
S(11) 0.252(8) 0.123(3) 0.165(5) -0.047(8) 0.086(5) -0.035(6)
S(21) 0.34(1) 0.190(7) 0.33(1) -0.05(1) -0.21(1) -0.04(1)
F(11) 0.26(3) 0.28(3) 1.0(1) 0.17(2) 0.33(5) 0.28(5)
F(12) 0.13(2) 0.24(3) 1.7(2) -0.06(2) 0.28(5) -0.23(6)
F(13) 0.20(1) 0.091(7) 0.41(3) 0.003(8) 0.06(2) 0.01(1)
F(21) 0.27(2) 0.21(2) 0.28(2) 0.02(2) -0.03(2) -0.05(2)
F(22) 0.44(4) 0.25(3) 0.39(4) 0.05(3) -0.16(3) 0.03(3)
F(23) 0.23(2) 0.55(5) 0.53(5) -0.20(3) 0.11(3) -0.32(5)
O(1) 0.030(4) 0.106(8) 0.047(4) 0.007(4) 0.010(3) 0.003(4)
O(2) 0.069(7) 0.056(5) 0.097(7) -0.005(5) 0.004(5) 0.001(5)
O(11) 0.16(2) 0.20(3) 0.87(9) -0.08(2) 0.18(4) -0.15(4)
O(12) 0.21(1) 0.113(8) 0.39(3) -0.06(1) 0.08(2) -0.15(2)
O(13) 0.39(6) 0.48(7) 0.55(7) -0.03(5) 0.32(5) -0.17(6)
O(21) 0.26(3) 0.50(5) 0.29(3) -0.26(3) 0.02(2) -0.13(3)
O(22) 0.37(4) 0.45(4) 0.16(2) -0.22(3) -0.15(2) 0.14(2)
O(23) 0.31(3) 0.23(2) 0.30(3) 0.02(3) -0.08(2) -0.15(2)
N(1) 0.040(5) 0.051(6) 0.060(6) -0.016(5) -0.001(4) -0.011(4)
N(2) 0.08(1) 0.14(1) 0.067(8) -0.007(10) 0.011(7) 0.016(8)
N(2A) 0.031(5) 0.076(7) 0.066(6) 0.004(4) 0.006(4) 0.020(5)
N(2B) 0.073(8) 0.071(8) 0.068(7) -0.003(7) 0.025(6) -0.003(6)
N(2C) 0.044(5) 0.063(6) 0.059(5) -0.016(4) -0.010(4) 0.000(4)
N(2D) 0.063(8) 0.063(7) 0.065(7) 0.010(6) -0.001(5) 0.008(5)
N(2E) 0.056(7) 0.11(1) 0.044(5) 0.000(6) 0.004(4) -0.026(5)
N(2F) 0.060(6) 0.089(8) 0.043(5) 0.017(5) 0.020(4) -0.005(5)
N(3A) 0.054(7) 0.073(8) 0.062(6) 0.017(6) 0.012(5) 0.017(5)
N(3B) 0.039(6) 0.102(10) 0.066(6) -0.017(6) -0.009(4) 0.017(6)
N(3C) 0.071(8) 0.086(8) 0.058(6) -0.031(7) 0.012(5) -0.011(6)
N(3D) 0.070(9) 0.082(9) 0.11(1) 0.043(7) 0.008(7) 0.001(7)
N(3E) 0.066(10) 0.068(9) 0.14(1) -0.019(7) -0.013(9) 0.002(8)
N(3F) 0.073(9) 0.12(1) 0.091(9) -0.016(9) 0.020(7) -0.039(9)
C(1A) 0.050(7) 0.12(1) 0.046(6) -0.006(7) -0.007(5) -0.007(6)
C(1B) 0.057(8) 0.072(10) 0.095(9) -0.029(7) -0.001(7) 0.011(7)
C(1C) 0.056(8) 0.09(1) 0.059(7) 0.010(8) 0.009(6) 0.011(7)
C(1D) 0.14(2) 0.08(1) 0.08(1) 0.01(1) 0.04(1) -0.021(8)
C(1E) 0.058(7) 0.11(1) 0.068(8) -0.026(7) 0.019(6) -0.017(7)
C(1F) 0.07(1) 0.09(1) 0.09(1) -0.036(9) 0.025(8) -0.025(9)
C(2A) 0.031(6) 0.081(10) 0.072(8) -0.009(6) 0.002(5) 0.002(6)
C(2B) 0.10(1) 0.09(1) 0.070(9) -0.001(10) 0.018(8) 0.019(8)
C(2C) 0.034(5) 0.089(9) 0.033(4) 0.010(5) 0.009(4) 0.004(5)
C(2D) 0.080(9) 0.057(8) 0.059(7) 0.009(7) 0.018(6) -0.016(6)
C(2E) 0.12(2) 0.15(2) 0.025(6) 0.00(1) 0.013(7) 0.007(7)
C(2F) 0.058(7) 0.087(10) 0.072(8) -0.018(7) 0.017(6) -0.027(7)
C(3A) 0.06(1) 0.15(2) 0.068(9) 0.01(1) -0.008(7) 0.003(10)
C(3B) 0.21(2) 0.054(9) 0.081(10) 0.00(1) 0.05(1) 0.020(7)
C(3C) 0.067(9) 0.10(1) 0.082(9) 0.001(8) -0.011(7) -0.036(8)
C(3D) 0.058(7) 0.10(1) 0.089(9) 0.005(8) 0.002(6) -0.020(8)
C(3E) 0.040(8) 0.14(2) 0.08(1) -0.003(9) 0.014(7) -0.01(1)
C(3F) 0.037(6) 0.11(1) 0.067(7) 0.010(6) 0.027(5) 0.007(7)
C(4A) 0.14(2) 0.11(1) 0.09(1) 0.08(1) 0.01(1) 0.002(10)
C(4B) 0.13(2) 0.09(1) 0.085(10) 0.03(1) 0.03(1) 0.008(8)
C(4C) 0.09(1) 0.16(2) 0.09(1) 0.00(1) 0.045(10) -0.01(1)
C(4D) 0.13(1) 0.048(7) 0.077(8) 0.007(8) 0.000(8) 0.006(6)
C(4E) 0.027(6) 0.19(2) 0.10(1) 0.005(9) -0.009(6) 0.03(1)
C(4F) 0.08(1) 0.080(9) 0.079(9) -0.001(8) 0.018(7) -0.038(7)
C(5A) 0.039(7) 0.09(1) 0.061(7) 0.012(6) 0.002(5) 0.001(6)
C(5B) 0.11(1) 0.09(1) 0.069(8) 0.003(9) 0.001(7) -0.013(7)
C(5C) 0.07(1) 0.21(2) 0.065(9) 0.00(1) -0.001(8) -0.05(1)
C(5D) 0.078(9) 0.073(9) 0.064(7) 0.023(7) 0.003(6) 0.006(6)
C(5E) 0.10(2) 0.13(2) 0.13(2) 0.03(1) 0.02(1) 0.01(1)
C(5F) 0.10(1) 0.09(1) 0.088(10) -0.033(10) 0.051(9) -0.036(8)
C(6A) 0.040(6) 0.10(1) 0.045(5) -0.006(6) 0.021(4) -0.016(6)
C(6B) 0.062(9) 0.11(1) 0.043(6) 0.034(9) 0.000(5) -0.005(6)
C(6C) 0.052(7) 0.12(1) 0.055(7) -0.002(8) -0.005(5) 0.012(7)
C(6D) 0.09(1) 0.060(8) 0.082(9) -0.009(8) 0.036(9) 0.009(7)
C(6E) 0.09(1) 0.067(9) 0.082(9) 0.027(9) -0.004(7) 0.024(7)
C(6F) 0.081(10) 0.068(8) 0.047(6) -0.019(7) 0.023(6) -0.020(5)
C(7A) 0.09(1) 0.14(2) 0.050(7) 0.01(1) 0.007(7) -0.017(8)
C(7B) 0.10(1) 0.075(9) 0.072(8) -0.006(8) -0.021(7) -0.001(6)
C(7C) 0.08(1) 0.066(8) 0.10(1) -0.031(7) -0.018(7) 0.006(7)
C(7D) 0.043(7) 0.13(1) 0.11(1) 0.017(8) -0.015(7) -0.021(10)
C(7E) 0.09(1) 0.037(6) 0.11(1) 0.000(6) 0.015(9) 0.002(6)
C(7F) 0.11(2) 0.19(2) 0.11(1) -0.03(2) 0.04(1) -0.09(1)
C(8A) 0.07(1) 0.09(1) 0.056(8) -0.017(9) 0.006(7) -0.002(7)
C(8B) 0.035(7) 0.13(2) 0.12(1) 0.004(8) 0.017(7) 0.01(1)
C(8C) 0.08(1) 0.10(1) 0.10(1) -0.054(9) -0.007(8) -0.006(8)
C(8D) 0.09(1) 0.16(2) 0.10(1) 0.03(1) -0.02(1) -0.01(1)
C(8E) 0.09(1) 0.09(1) 0.10(1) -0.02(1) 0.00(1) 0.00(1)
C(8F) 0.10(1) 0.17(2) 0.09(1) -0.01(1) 0.039(10) -0.06(1)
C(9A) 0.061(10) 0.13(1) 0.14(1) -0.026(10) 0.037(9) 0.01(1)
C(9B) 0.12(2) 0.17(2) 0.12(2) 0.04(2) 0.04(1) -0.02(2)
C(9C) 0.10(2) 0.17(2) 0.12(2) -0.02(1) 0.04(1) -0.02(1)
C(9D) 0.09(2) 0.26(4) 0.19(3) -0.05(2) 0.00(2) 0.06(2)
C(9E) 0.22(3) 0.10(1) 0.17(2) -0.02(2) 0.09(2) 0.05(1)
C(9F) 0.14(2) 0.26(4) 0.15(2) -0.15(2) 0.08(2) -0.11(2)
C(10A) 0.26(3) 0.13(2) 0.09(1) -0.10(2) 0.02(1) -0.01(1)
C(10B) 0.08(2) 0.14(2) 0.29(4) 0.04(1) -0.05(2) -0.07(2)
C(10C) 0.13(2) 0.17(2) 0.072(9) -0.06(1) 0.010(8) -0.040(10)
C(10D) 0.038(10) 0.32(5) 0.23(3) 0.00(2) 0.01(1) 0.02(3)
C(10E) 0.13(2) 0.34(5) 0.18(3) 0.08(3) 0.03(2) 0.10(3)
C(10F) 0.09(1) 0.16(2) 0.27(3) -0.06(1) 0.03(2) -0.10(2)
C(11) 0.7(1) 0.08(2) 0.36(5) 0.00(3) 0.33(7) 0.06(2)
C(11A) 0.10(1) 0.20(2) 0.031(6) -0.04(1) -0.010(6) -0.007(8)
C(11B) 0.09(1) 0.17(2) 0.079(9) 0.05(1) 0.042(9) 0.015(9)
C(11C) 0.38(5) 0.11(2) 0.16(2) -0.07(3) 0.03(3) -0.03(2)
C(11D) 0.11(2) 0.12(2) 0.19(2) -0.02(1) 0.03(2) -0.07(2)
C(11E) 0.14(2) 0.13(2) 0.12(2) 0.00(1) 0.03(1) 0.02(1)
C(11F) 0.08(1) 0.24(3) 0.12(2) 0.01(2) -0.04(1) -0.01(2)
C(21) 0.7(1) 0.12(2) 0.19(3) -0.13(5) -0.05(5) 0.01(2)

loop_
_atom_type_symbol
_atom_type_description
_atom_type_scat_dispersion_real
_atom_type_scat_dispersion_imag
_atom_type_scat_source
Ru Ru -1.259 0.836
;International Tables for Crystallography
(1992, Vol. C, Tables 4.2.6.8 and 6.1.1.1)
;
N N 0.006 0.003
;International Tables for Crystallography
(1992, Vol. C, Tables 4.2.6.8 and 6.1.1.1)
;
C C 0.003 0.002
;International Tables for Crystallography
(1992, Vol. C, Tables 4.2.6.8 and 6.1.1.1)
;
H H 0.000 0.000
;International Tables for Crystallography
(1992, Vol. C, Table 6.1.1.2)
;
F F 0.017 0.010
;International Tables for Crystallography
(1992, Vol. C, Tables 4.2.6.8 and 6.1.1.1)
;
S S 0.125 0.123
;International Tables for Crystallography
(1992, Vol. C, Tables 4.2.6.8 and 6.1.1.1)
;
O O 0.011 0.006
;International Tables for Crystallography
(1992, Vol. C, Tables 4.2.6.8 and 6.1.1.1)
;
Cl Cl 0.148 0.159
;International Tables for Crystallography
(1992, Vol. C, Tables 4.2.6.8 and 6.1.1.1)
;

loop_
_geom_angle_atom_site_label_1
_geom_angle_atom_site_label_2
_geom_angle_atom_site_label_3
_geom_angle
_geom_angle_site_symmetry_1
_geom_angle_site_symmetry_2
_geom_angle_site_symmetry_3
_geom_angle_publ_flag
Cl(1) Ru(1) O(1) 85.8(3) . . . yes
Cl(1) Ru(1) N(1) 95.0(3) . . . yes
Cl(1) Ru(1) N(2A) 93.3(3) . . . yes
Cl(1) Ru(1) N(2B) 86.5(4) . . . yes
Cl(1) Ru(1) N(2C) 176.7(3) . . . yes
O(1) Ru(1) N(1) 178.8(3) . . . yes
O(1) Ru(1) N(2A) 99.7(4) . . . yes
O(1) Ru(1) N(2B) 100.0(5) . . . yes
O(1) Ru(1) N(2C) 97.1(4) . . . yes
N(1) Ru(1) N(2A) 81.1(4) . . . yes
N(1) Ru(1) N(2B) 79.2(5) . . . yes
N(1) Ru(1) N(2C) 82.0(4) . . . yes
N(2A) Ru(1) N(2B) 160.2(5) . . . yes
N(2A) Ru(1) N(2C) 84.8(4) . . . yes
N(2B) Ru(1) N(2C) 94.3(5) . . . yes
Cl(2) Ru(2) O(2) 82.1(3) . . . yes
Cl(2) Ru(2) N(2) 95.0(4) . . . yes
Cl(2) Ru(2) N(2D) 89.9(4) . . . yes
Cl(2) Ru(2) N(2E) 91.2(3) . . . yes
Cl(2) Ru(2) N(2F) 173.4(3) . . . yes
O(2) Ru(2) N(2) 176.9(5) . . . yes
O(2) Ru(2) N(2D) 100.4(5) . . . yes
O(2) Ru(2) N(2E) 98.2(5) . . . yes
O(2) Ru(2) N(2F) 98.4(5) . . . yes
N(2) Ru(2) N(2D) 80.5(6) . . . yes
N(2) Ru(2) N(2E) 80.9(6) . . . yes
N(2) Ru(2) N(2F) 84.5(6) . . . yes
N(2D) Ru(2) N(2E) 161.3(5) . . . yes
N(2D) Ru(2) N(2F) 96.5(5) . . . yes
N(2E) Ru(2) N(2F) 82.2(4) . . . yes
O(11) S(11) O(12) 107(2) . . . yes
O(11) S(11) O(13) 76(2) . . . yes
O(11) S(11) C(11) 106(3) . . . yes
O(12) S(11) O(13) 122(2) . . . yes
O(12) S(11) C(11) 116(1) . . . yes
O(13) S(11) C(11) 116(2) . . . yes
O(21) S(21) O(22) 115(2) . . . yes
O(21) S(21) O(23) 138(2) . . . yes
O(22) S(21) O(23) 100(2) . . . yes
Ru(1) N(1) C(1A) 107.9(9) . . . yes
Ru(1) N(1) C(1B) 107.7(8) . . . yes
Ru(1) N(1) C(1C) 109.7(8) . . . yes
C(1A) N(1) C(1B) 113(1) . . . yes
C(1A) N(1) C(1C) 107(1) . . . yes
C(1B) N(1) C(1C) 110(1) . . . yes
Ru(2) N(2) C(1D) 106(1) . . . yes
Ru(2) N(2) C(1E) 104(1) . . . yes
Ru(2) N(2) C(1F) 108(1) . . . yes
C(1D) N(2) C(1E) 112(1) . . . yes
C(1D) N(2) C(1F) 107(1) . . . yes
C(1E) N(2) C(1F) 117(1) . . . yes
Ru(1) N(2A) C(2A) 109.9(10) . . . yes
Ru(1) N(2A) C(6A) 128.1(9) . . . yes
C(2A) N(2A) C(6A) 121(1) . . . yes
Ru(1) N(2B) C(2B) 110(1) . . . yes
Ru(1) N(2B) C(6B) 125(1) . . . yes
C(2B) N(2B) C(6B) 123(1) . . . yes
Ru(1) N(2C) C(2C) 110.6(8) . . . yes
Ru(1) N(2C) C(6C) 132.8(10) . . . yes
C(2C) N(2C) C(6C) 113(1) . . . yes
Ru(2) N(2D) C(2D) 113.1(10) . . . yes
Ru(2) N(2D) C(6D) 131(1) . . . yes
C(2D) N(2D) C(6D) 115(1) . . . yes
Ru(2) N(2E) C(2E) 115(1) . . . yes
Ru(2) N(2E) C(6E) 128.4(10) . . . yes
C(2E) N(2E) C(6E) 114(1) . . . yes
Ru(2) N(2F) C(2F) 113.6(10) . . . yes
Ru(2) N(2F) C(6F) 125(1) . . . yes
C(2F) N(2F) C(6F) 119(1) . . . yes
C(6A) N(3A) C(7A) 127(1) . . . yes
C(6B) N(3B) C(7B) 124(1) . . . yes
C(6C) N(3C) C(7C) 119(1) . . . yes
C(6D) N(3D) C(7D) 124(1) . . . yes
C(6E) N(3E) C(7E) 124(1) . . . yes
C(6F) N(3F) C(7F) 128(1) . . . yes
N(1) C(1A) C(2A) 112(1) . . . yes
N(1) C(1B) C(2B) 108(1) . . . yes
N(1) C(1C) C(2C) 109(1) . . . yes
N(2) C(1D) C(2D) 111(1) . . . yes
N(2) C(1E) C(2E) 105(1) . . . yes
N(2) C(1F) C(2F) 117(1) . . . yes
N(2A) C(2A) C(1A) 120(1) . . . yes
N(2A) C(2A) C(3A) 117(1) . . . yes
C(1A) C(2A) C(3A) 122(1) . . . yes
N(2B) C(2B) C(1B) 116(1) . . . yes
N(2B) C(2B) C(3B) 112(1) . . . yes
C(1B) C(2B) C(3B) 130(1) . . . yes
N(2C) C(2C) C(1C) 119(1) . . . yes
N(2C) C(2C) C(3C) 123(1) . . . yes
C(1C) C(2C) C(3C) 116(1) . . . yes
N(2D) C(2D) C(1D) 114(1) . . . yes
N(2D) C(2D) C(3D) 129(1) . . . yes
C(1D) C(2D) C(3D) 114(1) . . . yes
N(2E) C(2E) C(1E) 110(1) . . . yes
N(2E) C(2E) C(3E) 126(2) . . . yes
C(1E) C(2E) C(3E) 122(1) . . . yes
N(2F) C(2F) C(1F) 109(1) . . . yes
N(2F) C(2F) C(3F) 124(1) . . . yes
C(1F) C(2F) C(3F) 125(1) . . . yes
C(2A) C(3A) C(4A) 118(1) . . . yes
C(2B) C(3B) C(4B) 121(1) . . . yes
C(2C) C(3C) C(4C) 120(1) . . . yes
C(2D) C(3D) C(4D) 118(1) . . . yes
C(2E) C(3E) C(4E) 118(1) . . . yes
C(2F) C(3F) C(4F) 117(1) . . . yes
C(3A) C(4A) C(5A) 123(2) . . . yes
C(3B) C(4B) C(5B) 124(1) . . . yes
C(3C) C(4C) C(5C) 121(2) . . . yes
C(3D) C(4D) C(5D) 115(1) . . . yes
C(3E) C(4E) C(5E) 117(1) . . . yes
C(3F) C(4F) C(5F) 118(1) . . . yes
C(4A) C(5A) C(6A) 116(1) . . . yes
C(4B) C(5B) C(6B) 118(1) . . . yes
C(4C) C(5C) C(6C) 115(2) . . . yes
C(4D) C(5D) C(6D) 121(1) . . . yes
C(4E) C(5E) C(6E) 126(2) . . . yes
C(4F) C(5F) C(6F) 123(1) . . . yes
N(2A) C(6A) N(3A) 117(1) . . . yes
N(2A) C(6A) C(5A) 122(1) . . . yes
N(3A) C(6A) C(5A) 120(1) . . . yes
N(2B) C(6B) N(3B) 122(1) . . . yes
N(2B) C(6B) C(5B) 119(1) . . . yes
N(3B) C(6B) C(5B) 118(1) . . . yes
N(2C) C(6C) N(3C) 112(1) . . . yes
N(2C) C(6C) C(5C) 125(1) . . . yes
N(3C) C(6C) C(5C) 122(1) . . . yes
N(2D) C(6D) N(3D) 113(1) . . . yes
N(2D) C(6D) C(5D) 119(1) . . . yes
N(3D) C(6D) C(5D) 126(1) . . . yes
N(2E) C(6E) N(3E) 116(1) . . . yes
N(2E) C(6E) C(5E) 115(1) . . . yes
N(3E) C(6E) C(5E) 128(1) . . . yes
N(2F) C(6F) N(3F) 125(1) . . . yes
N(2F) C(6F) C(5F) 115(1) . . . yes
N(3F) C(6F) C(5F) 118(1) . . . yes
N(3A) C(7A) C(8A) 122(1) . . . yes
N(3B) C(7B) C(8B) 121(1) . . . yes
N(3C) C(7C) C(8C) 107(1) . . . yes
N(3D) C(7D) C(8D) 107(1) . . . yes
N(3E) C(7E) C(8E) 109(1) . . . yes
N(3F) C(7F) C(8F) 126(2) . . . yes
C(7A) C(8A) C(9A) 106(1) . . . yes
C(7A) C(8A) C(10A) 117(1) . . . yes
C(7A) C(8A) C(11A) 109(1) . . . yes
C(9A) C(8A) C(10A) 107(1) . . . yes
C(9A) C(8A) C(11A) 108(1) . . . yes
C(10A) C(8A) C(11A) 107(1) . . . yes
C(7B) C(8B) C(9B) 104(1) . . . yes
C(7B) C(8B) C(10B) 109(1) . . . yes
C(7B) C(8B) C(11B) 114(1) . . . yes
C(9B) C(8B) C(10B) 107(2) . . . yes
C(9B) C(8B) C(11B) 107(1) . . . yes
C(10B) C(8B) C(11B) 112(1) . . . yes
C(7C) C(8C) C(9C) 107(1) . . . yes
C(7C) C(8C) C(10C) 108(1) . . . yes
C(7C) C(8C) C(11C) 107(2) . . . yes
C(9C) C(8C) C(10C) 110(1) . . . yes
C(9C) C(8C) C(11C) 121(2) . . . yes
C(10C) C(8C) C(11C) 101(1) . . . yes
C(7D) C(8D) C(9D) 104(2) . . . yes
C(7D) C(8D) C(10D) 104(1) . . . yes
C(7D) C(8D) C(11D) 118(2) . . . yes
C(9D) C(8D) C(10D) 102(2) . . . yes
C(9D) C(8D) C(11D) 113(2) . . . yes
C(10D) C(8D) C(11D) 112(2) . . . yes
C(7E) C(8E) C(9E) 100(1) . . . yes
C(7E) C(8E) C(10E) 115(1) . . . yes
C(7E) C(8E) C(11E) 110(1) . . . yes
C(9E) C(8E) C(10E) 117(2) . . . yes
C(9E) C(8E) C(11E) 105(1) . . . yes
C(10E) C(8E) C(11E) 107(2) . . . yes
C(7F) C(8F) C(9F) 115(1) . . . yes
C(7F) C(8F) C(10F) 111(2) . . . yes
C(7F) C(8F) C(11F) 103(2) . . . yes
C(9F) C(8F) C(10F) 115(2) . . . yes
C(9F) C(8F) C(11F) 98(2) . . . yes
C(10F) C(8F) C(11F) 110(1) . . . yes
S(11) C(11) F(11) 98(3) . . . yes
S(11) C(11) F(12) 91(4) . . . yes
S(11) C(11) F(13) 111(4) . . . yes
F(11) C(11) F(12) 140(4) . . . yes
F(11) C(11) F(13) 101(4) . . . yes
F(12) C(11) F(13) 110(4) . . . yes
F(21) C(21) F(22) 90(4) . . . yes
F(21) C(21) F(23) 155(5) . . . yes
F(22) C(21) F(23) 108(4) . . . yes

loop_
_geom_bond_atom_site_label_1
_geom_bond_atom_site_label_2
_geom_bond_distance
_geom_bond_site_symmetry_1
_geom_bond_site_symmetry_2
_geom_bond_publ_flag
Ru(1) Cl(1) 2.343(4) . . yes
Ru(1) O(1) 2.015(9) . . yes
Ru(1) N(1) 2.06(1) . . yes
Ru(1) N(2A) 2.16(1) . . yes
Ru(1) N(2B) 2.09(1) . . yes
Ru(1) N(2C) 2.03(1) . . yes
Ru(2) Cl(2) 2.379(4) . . yes
Ru(2) O(2) 2.01(1) . . yes
Ru(2) N(2) 2.10(2) . . yes
Ru(2) N(2D) 2.13(1) . . yes
Ru(2) N(2E) 2.02(1) . . yes
Ru(2) N(2F) 2.18(1) . . yes
S(11) O(11) 1.51(4) . . yes
S(11) O(12) 1.27(1) . . yes
S(11) O(13) 1.85(6) . . yes
S(11) C(11) 1.82(5) . . yes
S(21) O(21) 1.29(4) . . yes
S(21) O(22) 1.44(3) . . yes
S(21) O(23) 1.45(3) . . yes
F(11) C(11) 1.67(9) . . yes
F(12) C(11) 1.33(10) . . yes
F(13) C(11) 1.28(4) . . yes
F(21) C(21) 1.17(6) . . yes
F(22) C(21) 1.53(7) . . yes
F(23) C(21) 0.88(7) . . yes
N(1) C(1A) 1.54(2) . . yes
N(1) C(1B) 1.46(2) . . yes
N(1) C(1C) 1.50(2) . . yes
N(2) C(1D) 1.50(3) . . yes
N(2) C(1E) 1.51(2) . . yes
N(2) C(1F) 1.54(2) . . yes
N(2A) C(2A) 1.36(2) . . yes
N(2A) C(6A) 1.27(2) . . yes
N(2B) C(2B) 1.39(2) . . yes
N(2B) C(6B) 1.46(2) . . yes
N(2C) C(2C) 1.35(2) . . yes
N(2C) C(6C) 1.39(2) . . yes
N(2D) C(2D) 1.36(2) . . yes
N(2D) C(6D) 1.27(2) . . yes
N(2E) C(2E) 1.38(2) . . yes
N(2E) C(6E) 1.50(2) . . yes
N(2F) C(2F) 1.45(2) . . yes
N(2F) C(6F) 1.32(2) . . yes
N(3A) C(6A) 1.38(2) . . yes
N(3A) C(7A) 1.41(3) . . yes
N(3B) C(6B) 1.27(2) . . yes
N(3B) C(7B) 1.37(2) . . yes
N(3C) C(6C) 1.43(2) . . yes
N(3C) C(7C) 1.50(2) . . yes
N(3D) C(6D) 1.42(2) . . yes
N(3D) C(7D) 1.56(2) . . yes
N(3E) C(6E) 1.27(2) . . yes
N(3E) C(7E) 1.46(2) . . yes
N(3F) C(6F) 1.30(2) . . yes
N(3F) C(7F) 1.41(3) . . yes
C(1A) C(2A) 1.42(3) . . yes
C(1B) C(2B) 1.42(2) . . yes
C(1C) C(2C) 1.39(2) . . yes
C(1D) C(2D) 1.51(3) . . yes
C(1E) C(2E) 1.55(3) . . yes
C(1F) C(2F) 1.59(3) . . yes
C(2A) C(3A) 1.36(2) . . yes
C(2B) C(3B) 1.49(3) . . yes
C(2C) C(3C) 1.34(2) . . yes
C(2D) C(3D) 1.26(2) . . yes
C(2E) C(3E) 1.41(3) . . yes
C(2F) C(3F) 1.29(2) . . yes
C(3A) C(4A) 1.34(4) . . yes
C(3B) C(4B) 1.42(4) . . yes
C(3C) C(4C) 1.34(3) . . yes
C(3D) C(4D) 1.37(3) . . yes
C(3E) C(4E) 1.41(4) . . yes
C(3F) C(4F) 1.40(2) . . yes
C(4A) C(5A) 1.32(3) . . yes
C(4B) C(5B) 1.31(3) . . yes
C(4C) C(5C) 1.36(3) . . yes
C(4D) C(5D) 1.36(3) . . yes
C(4E) C(5E) 1.34(3) . . yes
C(4F) C(5F) 1.39(3) . . yes
C(5A) C(6A) 1.39(2) . . yes
C(5B) C(6B) 1.44(3) . . yes
C(5C) C(6C) 1.39(3) . . yes
C(5D) C(6D) 1.43(2) . . yes
C(5E) C(6E) 1.46(3) . . yes
C(5F) C(6F) 1.42(2) . . yes
C(7A) C(8A) 1.52(2) . . yes
C(7B) C(8B) 1.51(3) . . yes
C(7C) C(8C) 1.60(2) . . yes
C(7D) C(8D) 1.57(3) . . yes
C(7E) C(8E) 1.55(3) . . yes
C(7F) C(8F) 1.37(4) . . yes
C(8A) C(9A) 1.46(3) . . yes
C(8A) C(10A) 1.59(3) . . yes
C(8A) C(11A) 1.54(2) . . yes
C(8B) C(9B) 1.39(4) . . yes
C(8B) C(10B) 1.54(3) . . yes
C(8B) C(11B) 1.50(3) . . yes
C(8C) C(9C) 1.43(3) . . yes
C(8C) C(10C) 1.55(3) . . yes
C(8C) C(11C) 1.53(4) . . yes
C(8D) C(9D) 1.53(5) . . yes
C(8D) C(10D) 1.55(3) . . yes
C(8D) C(11D) 1.62(4) . . yes
C(8E) C(9E) 1.52(3) . . yes
C(8E) C(10E) 1.55(4) . . yes
C(8E) C(11E) 1.51(3) . . yes
C(8F) C(9F) 1.61(4) . . yes
C(8F) C(10F) 1.49(4) . . yes
C(8F) C(11F) 1.62(4) . . yes

loop_
_geom_contact_atom_site_label_1
_geom_contact_atom_site_label_2
_geom_contact_distance
_geom_contact_site_symmetry_1
_geom_contact_site_symmetry_2
_geom_contact_publ_flag
Cl(1) C(3D) 3.46(2) . 1_545 ?
Cl(1) C(4D) 3.47(2) . 1_545 ?
Cl(2) C(3B) 3.50(2) . 1_565 ?
Cl(2) C(5F) 3.54(2) . 2_575 ?
F(11) C(1F) 3.30(4) . 4_464 ?
F(12) C(10F) 3.39(5) . 2_564 ?
F(13) C(10C) 3.41(3) . 3_444 ?
F(13) C(10F) 3.44(4) . 2_564 ?
F(21) C(4F) 3.41(3) . 3_444 ?
F(21) C(5E) 3.58(4) . 3_444 ?
F(22) C(11D) 3.55(4) . 1_544 ?
F(23) C(4B) 3.45(4) . 4_453 ?
F(23) C(10A) 3.52(5) . 3_444 ?
O(11) C(1F) 3.50(6) . 4_464 ?
O(12) C(3F) 3.49(3) . 4_464 ?
O(12) C(4E) 3.50(3) . 3_444 ?
O(12) C(3C) 3.51(3) . 1_554 ?
O(12) C(4A) 3.53(3) . 2_564 ?
O(21) C(1A) 3.53(3) . 1_554 ?
O(22) C(1E) 3.24(3) . 4_463 ?
C(2C) C(11A) 3.50(2) . 2_565 ?
C(2F) C(11E) 3.53(3) . 2_574 ?
C(3A) C(3E) 3.60(3) . 3_445 ?

loop_
_geom_hbond_atom_site_label_D
_geom_hbond_atom_site_label_H
_geom_hbond_atom_site_label_A
_geom_hbond_site_symmetry_D
_geom_hbond_site_symmetry_H
_geom_hbond_site_symmetry_A
_geom_hbond_distance_DH
_geom_hbond_distance_HA
_geom_hbond_distance_DA
_geom_hbond_angle_DHA
_geom_hbond_publ_flag
N(3A) H(3) O(1) . . . 0.909 1.887 2.77(1) 162.752 no
N(3A) H(3) N(3C) . . . 0.909 2.787 3.38(1) 124.271 no
N(3B) H(20) O(1) . . . 0.944 2.036 2.88(1) 147.782 no
N(3C) H(37) O(1) . . . 0.977 1.948 2.71(1) 132.666 no
N(3D) H(54) O(2) . . . 0.988 1.882 2.78(1) 149.165 no
N(3E) H(71) O(2) . . . 1.070 1.785 2.81(1) 159.940 no
N(3E) H(71) N(3F) . . . 1.070 3.013 3.41(2) 102.774 no
N(3F) H(88) O(2) . . . 0.974 1.957 2.88(1) 158.374 no
N(3F) H(88) N(3E) . . . 0.974 3.004 3.41(2) 106.697 no

loop_
_geom_torsion_atom_site_label_1
_geom_torsion_atom_site_label_2
_geom_torsion_atom_site_label_3
_geom_torsion_atom_site_label_4
_geom_torsion
_geom_torsion_site_symmetry_1
_geom_torsion_site_symmetry_2
_geom_torsion_site_symmetry_3
_geom_torsion_site_symmetry_4
_geom_torsion_publ_flag
Ru(1) N(1) C(1A) C(2A) -32(1) . . . . yes
Ru(1) N(1) C(1B) C(2B) 44(1) . . . . yes
Ru(1) N(1) C(1C) C(2C) 21(1) . . . . yes
Ru(1) N(2A) C(2A) C(1A) -4(1) . . . . yes
Ru(1) N(2A) C(2A) C(3A) 176(1) . . . . yes
Ru(1) N(2A) C(6A) N(3A) 3(1) . . . . yes
Ru(1) N(2A) C(6A) C(5A) -175.3(10) . . . . yes
Ru(1) N(2B) C(2B) C(1B) 9(1) . . . . yes
Ru(1) N(2B) C(2B) C(3B) -171(1) . . . . yes
Ru(1) N(2B) C(6B) N(3B) -5(2) . . . . yes
Ru(1) N(2B) C(6B) C(5B) 170(1) . . . . yes
Ru(1) N(2C) C(2C) C(1C) 28(1) . . . . yes
Ru(1) N(2C) C(2C) C(3C) -165(1) . . . . yes
Ru(1) N(2C) C(6C) N(3C) -22(1) . . . . yes
Ru(1) N(2C) C(6C) C(5C) 151(1) . . . . yes
Ru(2) N(2) C(1D) C(2D) -40(1) . . . . yes
Ru(2) N(2) C(1E) C(2E) 49(1) . . . . yes
Ru(2) N(2) C(1F) C(2F) -24(1) . . . . yes
Ru(2) N(2D) C(2D) C(1D) -8(1) . . . . yes
Ru(2) N(2D) C(2D) C(3D) -178(1) . . . . yes
Ru(2) N(2D) C(6D) N(3D) 0(2) . . . . yes
Ru(2) N(2D) C(6D) C(5D) 177(1) . . . . yes
Ru(2) N(2E) C(2E) C(1E) 18(1) . . . . yes
Ru(2) N(2E) C(2E) C(3E) -168(1) . . . . yes
Ru(2) N(2E) C(6E) N(3E) -14(2) . . . . yes
Ru(2) N(2E) C(6E) C(5E) 165(1) . . . . yes
Ru(2) N(2F) C(2F) C(1F) -19(1) . . . . yes
Ru(2) N(2F) C(2F) C(3F) 162(1) . . . . yes
Ru(2) N(2F) C(6F) N(3F) 17(2) . . . . yes
Ru(2) N(2F) C(6F) C(5F) -167(1) . . . . yes
Cl(1) Ru(1) N(1) C(1A) -69.0(9) . . . . yes
Cl(1) Ru(1) N(1) C(1B) 54.0(8) . . . . yes
Cl(1) Ru(1) N(1) C(1C) 174.8(8) . . . . yes
Cl(1) Ru(1) N(2A) C(2A) 82.4(9) . . . . yes
Cl(1) Ru(1) N(2A) C(6A) -101(1) . . . . yes
Cl(1) Ru(1) N(2B) C(2B) -82(1) . . . . yes
Cl(1) Ru(1) N(2B) C(6B) 99(1) . . . . yes
Cl(1) Ru(1) N(2C) C(2C) 16(6) . . . . yes
Cl(1) Ru(1) N(2C) C(6C) -142(5) . . . . yes
Cl(2) Ru(2) N(2) C(1D) -61.1(10) . . . . yes
Cl(2) Ru(2) N(2) C(1E) 58(1) . . . . yes
Cl(2) Ru(2) N(2) C(1F) -176(1) . . . . yes
Cl(2) Ru(2) N(2D) C(2D) 83(1) . . . . yes
Cl(2) Ru(2) N(2D) C(6D) -91(1) . . . . yes
Cl(2) Ru(2) N(2E) C(2E) -87.0(10) . . . . yes
Cl(2) Ru(2) N(2E) C(6E) 105(1) . . . . yes
Cl(2) Ru(2) N(2F) C(2F) -79(3) . . . . yes
Cl(2) Ru(2) N(2F) C(6F) 90(3) . . . . yes
F(11) C(11) S(11) O(11) -61(3) . . . . yes
F(11) C(11) S(11) O(12) 58(4) . . . . yes
F(11) C(11) S(11) O(13) -143(2) . . . . yes
F(12) C(11) S(11) O(11) 157(3) . . . . yes
F(12) C(11) S(11) O(12) -83(3) . . . . yes
F(12) C(11) S(11) O(13) 74(3) . . . . yes
F(13) C(11) S(11) O(11) 44(5) . . . . yes
F(13) C(11) S(11) O(12) 163(4) . . . . yes
F(13) C(11) S(11) O(13) -38(6) . . . . yes
O(1) Ru(1) N(1) C(1A) 154(19) . . . . yes
O(1) Ru(1) N(1) C(1B) -82(19) . . . . yes
O(1) Ru(1) N(1) C(1C) 38(19) . . . . yes
O(1) Ru(1) N(2A) C(2A) 168.7(9) . . . . yes
O(1) Ru(1) N(2A) C(6A) -14(1) . . . . yes
O(1) Ru(1) N(2B) C(2B) -167(1) . . . . yes
O(1) Ru(1) N(2B) C(6B) 14(1) . . . . yes
O(1) Ru(1) N(2C) C(2C) 170.8(9) . . . . yes
O(1) Ru(1) N(2C) C(6C) 11(1) . . . . yes
O(2) Ru(2) N(2) C(1D) -78(10) . . . . yes
O(2) Ru(2) N(2) C(1E) 41(11) . . . . yes
O(2) Ru(2) N(2) C(1F) 166(9) . . . . yes
O(2) Ru(2) N(2D) C(2D) 165(1) . . . . yes
O(2) Ru(2) N(2D) C(6D) -9(1) . . . . yes
O(2) Ru(2) N(2E) C(2E) -169.2(10) . . . . yes
O(2) Ru(2) N(2E) C(6E) 23(1) . . . . yes
O(2) Ru(2) N(2F) C(2F) -173.2(10) . . . . yes
O(2) Ru(2) N(2F) C(6F) -3(1) . . . . yes
N(1) Ru(1) N(2A) C(2A) -12.2(9) . . . . yes
N(1) Ru(1) N(2A) C(6A) 164(1) . . . . yes
N(1) Ru(1) N(2B) C(2B) 13(1) . . . . yes
N(1) Ru(1) N(2B) C(6B) -164(1) . . . . yes
N(1) Ru(1) N(2C) C(2C) -10.0(9) . . . . yes
N(1) Ru(1) N(2C) C(6C) -168(1) . . . . yes
N(1) C(1A) C(2A) N(2A) 24(1) . . . . yes
N(1) C(1A) C(2A) C(3A) -155(1) . . . . yes
N(1) C(1B) C(2B) N(2B) -36(1) . . . . yes
N(1) C(1B) C(2B) C(3B) 144(1) . . . . yes
N(1) C(1C) C(2C) N(2C) -33(1) . . . . yes
N(1) C(1C) C(2C) C(3C) 158(1) . . . . yes
N(2) Ru(2) N(2D) C(2D) -11(1) . . . . yes
N(2) Ru(2) N(2D) C(6D) 173(1) . . . . yes
N(2) Ru(2) N(2E) C(2E) 7(1) . . . . yes
N(2) Ru(2) N(2E) C(6E) -159(1) . . . . yes
N(2) Ru(2) N(2F) C(2F) 5(1) . . . . yes
N(2) Ru(2) N(2F) C(6F) 175(1) . . . . yes
N(2) C(1D) C(2D) N(2D) 33(2) . . . . yes
N(2) C(1D) C(2D) C(3D) -155(1) . . . . yes
N(2) C(1E) C(2E) N(2E) -46(1) . . . . yes
N(2) C(1E) C(2E) C(3E) 140(1) . . . . yes
N(2) C(1F) C(2F) N(2F) 29(1) . . . . yes
N(2) C(1F) C(2F) C(3F) -151(1) . . . . yes
N(2A) Ru(1) N(1) C(1A) 23.6(9) . . . . yes
N(2A) Ru(1) N(1) C(1B) 146.6(9) . . . . yes
N(2A) Ru(1) N(1) C(1C) -92.6(9) . . . . yes
N(2A) Ru(1) N(2B) C(2B) 7(2) . . . . yes
N(2A) Ru(1) N(2B) C(6B) -170(1) . . . . yes
N(2A) Ru(1) N(2C) C(2C) 71.7(10) . . . . yes
N(2A) Ru(1) N(2C) C(6C) -87(1) . . . . yes
N(2A) C(2A) C(3A) C(4A) -3(2) . . . . yes
N(2A) C(6A) N(3A) C(7A) -178(1) . . . . yes
N(2A) C(6A) C(5A) C(4A) 2(2) . . . . yes
N(2B) Ru(1) N(1) C(1A) -154.4(9) . . . . yes
N(2B) Ru(1) N(1) C(1B) -31.4(8) . . . . yes
N(2B) Ru(1) N(1) C(1C) 89.3(9) . . . . yes
N(2B) Ru(1) N(2A) C(2A) -6(1) . . . . yes
N(2B) Ru(1) N(2A) C(6A) 170(1) . . . . yes
N(2B) Ru(1) N(2C) C(2C) -88.5(10) . . . . yes
N(2B) Ru(1) N(2C) C(6C) 112(1) . . . . yes
N(2B) C(2B) C(3B) C(4B) -2(2) . . . . yes
N(2B) C(6B) N(3B) C(7B) -155(1) . . . . yes
N(2B) C(6B) C(5B) C(4B) 2(2) . . . . yes
N(2C) Ru(1) N(1) C(1A) 109.6(9) . . . . yes
N(2C) Ru(1) N(1) C(1B) -127.4(9) . . . . yes
N(2C) Ru(1) N(1) C(1C) -6.7(9) . . . . yes
N(2C) Ru(1) N(2A) C(2A) -94.9(9) . . . . yes
N(2C) Ru(1) N(2A) C(6A) 81(1) . . . . yes
N(2C) Ru(1) N(2B) C(2B) 94(1) . . . . yes
N(2C) Ru(1) N(2B) C(6B) -83(1) . . . . yes
N(2C) C(2C) C(3C) C(4C) 8(2) . . . . yes
N(2C) C(6C) N(3C) C(7C) 174(1) . . . . yes
N(2C) C(6C) C(5C) C(4C) 8(2) . . . . yes
N(2D) Ru(2) N(2) C(1D) 27.9(10) . . . . yes
N(2D) Ru(2) N(2) C(1E) 147(1) . . . . yes
N(2D) Ru(2) N(2) C(1F) -87(1) . . . . yes
N(2D) Ru(2) N(2E) C(2E) 6(2) . . . . yes
N(2D) Ru(2) N(2E) C(6E) -161(1) . . . . yes
N(2D) Ru(2) N(2F) C(2F) 85(1) . . . . yes
N(2D) Ru(2) N(2F) C(6F) -104(1) . . . . yes
N(2D) C(2D) C(3D) C(4D) -1(2) . . . . yes
N(2D) C(6D) N(3D) C(7D) 173(1) . . . . yes
N(2D) C(6D) C(5D) C(4D) 1(2) . . . . yes
N(2E) Ru(2) N(2) C(1D) -151(1) . . . . yes
N(2E) Ru(2) N(2) C(1E) -32(1) . . . . yes
N(2E) Ru(2) N(2) C(1F) 93(1) . . . . yes
N(2E) Ru(2) N(2D) C(2D) -10(2) . . . . yes
N(2E) Ru(2) N(2D) C(6D) 174(1) . . . . yes
N(2E) Ru(2) N(2F) C(2F) -76(1) . . . . yes
N(2E) Ru(2) N(2F) C(6F) 94(1) . . . . yes
N(2E) C(2E) C(3E) C(4E) -4(2) . . . . yes
N(2E) C(6E) N(3E) C(7E) 175(1) . . . . yes
N(2E) C(6E) C(5E) C(4E) 7(3) . . . . yes
N(2F) Ru(2) N(2) C(1D) 125(1) . . . . yes
N(2F) Ru(2) N(2) C(1E) -115(1) . . . . yes
N(2F) Ru(2) N(2) C(1F) 10(1) . . . . yes
N(2F) Ru(2) N(2D) C(2D) -94(1) . . . . yes
N(2F) Ru(2) N(2D) C(6D) 90(1) . . . . yes
N(2F) Ru(2) N(2E) C(2E) 93(1) . . . . yes
N(2F) Ru(2) N(2E) C(6E) -74(1) . . . . yes
N(2F) C(2F) C(3F) C(4F) 6(2) . . . . yes
N(2F) C(6F) N(3F) C(7F) 172(1) . . . . yes
N(2F) C(6F) C(5F) C(4F) 4(2) . . . . yes
N(3A) C(6A) N(2A) C(2A) -179(1) . . . . yes
N(3A) C(6A) C(5A) C(4A) -176(1) . . . . yes
N(3A) C(7A) C(8A) C(9A) -61(2) . . . . yes
N(3A) C(7A) C(8A) C(10A) 178(1) . . . . yes
N(3A) C(7A) C(8A) C(11A) 55(2) . . . . yes
N(3B) C(6B) N(2B) C(2B) 176(1) . . . . yes
N(3B) C(6B) C(5B) C(4B) 178(1) . . . . yes
N(3B) C(7B) C(8B) C(9B) -67(2) . . . . yes
N(3B) C(7B) C(8B) C(10B) 177(1) . . . . yes
N(3B) C(7B) C(8B) C(11B) 50(2) . . . . yes
N(3C) C(6C) N(2C) C(2C) 178(1) . . . . yes
N(3C) C(6C) C(5C) C(4C) -177(1) . . . . yes
N(3C) C(7C) C(8C) C(9C) 72(1) . . . . yes
N(3C) C(7C) C(8C) C(10C) -169(1) . . . . yes
N(3C) C(7C) C(8C) C(11C) -60(1) . . . . yes
N(3D) C(6D) N(2D) C(2D) -174(1) . . . . yes
N(3D) C(6D) C(5D) C(4D) 178(1) . . . . yes
N(3D) C(7D) C(8D) C(9D) -72(2) . . . . yes
N(3D) C(7D) C(8D) C(10D) -179(2) . . . . yes
N(3D) C(7D) C(8D) C(11D) 54(2) . . . . yes
N(3E) C(6E) N(2E) C(2E) 178(1) . . . . yes
N(3E) C(6E) C(5E) C(4E) -172(2) . . . . yes
N(3E) C(7E) C(8E) C(9E) -178(1) . . . . yes
N(3E) C(7E) C(8E) C(10E) 54(2) . . . . yes
N(3E) C(7E) C(8E) C(11E) -67(2) . . . . yes
N(3F) C(6F) N(2F) C(2F) -172(1) . . . . yes
N(3F) C(6F) C(5F) C(4F) -179(1) . . . . yes
N(3F) C(7F) C(8F) C(9F) -43(3) . . . . yes
N(3F) C(7F) C(8F) C(10F) -178(2) . . . . yes
N(3F) C(7F) C(8F) C(11F) 63(2) . . . . yes
C(1A) N(1) C(1B) C(2B) 164(1) . . . . yes
C(1A) N(1) C(1C) C(2C) -94(1) . . . . yes
C(1A) C(2A) N(2A) C(6A) 179(1) . . . . yes
C(1A) C(2A) C(3A) C(4A) 177(1) . . . . yes
C(1B) N(1) C(1A) C(2A) -152(1) . . . . yes
C(1B) N(1) C(1C) C(2C) 140(1) . . . . yes
C(1B) C(2B) N(2B) C(6B) -172(1) . . . . yes
C(1B) C(2B) C(3B) C(4B) 177(1) . . . . yes
C(1C) N(1) C(1A) C(2A) 85(1) . . . . yes
C(1C) N(1) C(1B) C(2B) -75(1) . . . . yes
C(1C) C(2C) N(2C) C(6C) -168(1) . . . . yes
C(1C) C(2C) C(3C) C(4C) 175(1) . . . . yes
C(1D) N(2) C(1E) C(2E) 164(1) . . . . yes
C(1D) N(2) C(1F) C(2F) -138(1) . . . . yes
C(1D) C(2D) N(2D) C(6D) 167(1) . . . . yes
C(1D) C(2D) C(3D) C(4D) -171(1) . . . . yes
C(1E) N(2) C(1D) C(2D) -154(1) . . . . yes
C(1E) N(2) C(1F) C(2F) 92(1) . . . . yes
C(1E) C(2E) N(2E) C(6E) -171(1) . . . . yes
C(1E) C(2E) C(3E) C(4E) 166(1) . . . . yes
C(1F) N(2) C(1D) C(2D) 75(1) . . . . yes
C(1F) N(2) C(1E) C(2E) -70(1) . . . . yes
C(1F) C(2F) N(2F) C(6F) 170(1) . . . . yes
C(1F) C(2F) C(3F) C(4F) -172(1) . . . . yes
C(2A) N(2A) C(6A) C(5A) 0(1) . . . . yes
C(2A) C(3A) C(4A) C(5A) 6(2) . . . . yes
C(2B) N(2B) C(6B) C(5B) -7(2) . . . . yes
C(2B) C(3B) C(4B) C(5B) -1(3) . . . . yes
C(2C) N(2C) C(6C) C(5C) -6(2) . . . . yes
C(2C) C(3C) C(4C) C(5C) -6(2) . . . . yes
C(2D) N(2D) C(6D) C(5D) 2(2) . . . . yes
C(2D) C(3D) C(4D) C(5D) 5(2) . . . . yes
C(2E) N(2E) C(6E) C(5E) -1(2) . . . . yes
C(2E) C(3E) C(4E) C(5E) 9(2) . . . . yes
C(2F) N(2F) C(6F) C(5F) 2(1) . . . . yes
C(2F) C(3F) C(4F) C(5F) 1(2) . . . . yes
C(3A) C(2A) N(2A) C(6A) 0(2) . . . . yes
C(3A) C(4A) C(5A) C(6A) -6(2) . . . . yes
C(3B) C(2B) N(2B) C(6B) 6(2) . . . . yes
C(3B) C(4B) C(5B) C(6B) 1(3) . . . . yes
C(3C) C(2C) N(2C) C(6C) -1(1) . . . . yes
C(3C) C(4C) C(5C) C(6C) -1(2) . . . . yes
C(3D) C(2D) N(2D) C(6D) -2(2) . . . . yes
C(3D) C(4D) C(5D) C(6D) -5(2) . . . . yes
C(3E) C(2E) N(2E) C(6E) 0(2) . . . . yes
C(3E) C(4E) C(5E) C(6E) -11(3) . . . . yes
C(3F) C(2F) N(2F) C(6F) -8(2) . . . . yes
C(3F) C(4F) C(5F) C(6F) -6(2) . . . . yes
C(5A) C(6A) N(3A) C(7A) 0(2) . . . . yes
C(5B) C(6B) N(3B) C(7B) 28(2) . . . . yes
C(5C) C(6C) N(3C) C(7C) 0(2) . . . . yes
C(5D) C(6D) N(3D) C(7D) -3(2) . . . . yes
C(5E) C(6E) N(3E) C(7E) -4(3) . . . . yes
C(5F) C(6F) N(3F) C(7F) -2(2) . . . . yes
C(6A) N(3A) C(7A) C(8A) -99(1) . . . . yes
C(6B) N(3B) C(7B) C(8B) 94(2) . . . . yes
C(6C) N(3C) C(7C) C(8C) 148(1) . . . . yes
C(6D) N(3D) C(7D) C(8D) -91(2) . . . . yes
C(6E) N(3E) C(7E) C(8E) 107(2) . . . . yes
C(6F) N(3F) C(7F) C(8F) -154(2) . . . . yes
C(6F) N(3F) C(7F) C(8F) -154(2) . . . . yes
